data_2022653
loop_
_publ_author_name
'\,Cakmak, \,S\"ukriye'
'Aycan, Tu\(gba'
'\"Ozt\"urk, Filiz'
'Veyiso\(glu, Aysel'

_publ_section_title
;
 Design, synthesis and spectroscopic and structural characterization of
 novel <i>N</i>-(2-hydroxy-5-methylphenyl)-2,3-dimethoxybenzamide: DFT,
 Hirshfeld surface analysis, antimicrobial activity, molecular docking and
 toxicology
;
_journal_coeditor_code ZO3025
_journal_issue 9
_journal_name_full 'Acta Crystallographica Section C'
_journal_page_first
;
;
_journal_paper_doi 10.1107/S2053229622008257
_journal_volume 78
_journal_year 2022
_chemical_formula_iupac 'C16 H17 N O4'
_chemical_formula_moiety 'C16 H17 N O4'
_chemical_formula_sum 'C16 H17 N O4'
_chemical_formula_weight 287.30
_chemical_name_systematic
;
<i>N</i>-(2-Hydroxy-5-methylphenyl)-2,3-dimethoxybenzamide
;
_space_group_crystal_system monoclinic
_space_group_IT_number 14
_space_group_name_Hall '-P 2ybc'
_space_group_name_H-M_alt 'P 1 21/c 1'
_atom_sites_solution_hydrogens mixed
_atom_sites_solution_primary direct
_atom_sites_solution_secondary difmap
_audit_creation_method SHELXL-2018/3
_cell_angle_alpha 90
_cell_angle_beta 93.999(2)
_cell_angle_gamma 90
_cell_formula_units_Z 4
_cell_length_a 6.7134(5)
_cell_length_b 15.9685(11)
_cell_length_c 13.3879(8)
_cell_measurement_reflns_used 9654
_cell_measurement_temperature 293(2)
_cell_measurement_theta_max 25.87
_cell_measurement_theta_min 2.97
_cell_volume 1431.73(17)
_computing_cell_refinement
;
SAINT (Bruker, 1998)
;
_computing_data_collection
;
APEX2 (Bruker, 2006)
;
_computing_data_reduction
;
SAINT (Bruker, 1998)
;
_computing_molecular_graphics
;
WinGX (Farrugia, 2012), ORTEP-3 (Farrugia, 2012) and Mercury
(Macrae <i>et al.</i>, 2020)
;
_computing_publication_material
;
SHELXTL (Bruker, 2006)
;
_computing_structure_refinement
;
SHELXL2018 (Sheldrick, 2015b)
;
_computing_structure_solution
;
SHELXT2018 (Sheldrick, 2015a)
;
_diffrn_ambient_temperature 293(2)
_diffrn_measured_fraction_theta_full 0.995
_diffrn_measured_fraction_theta_max 0.993
_diffrn_measurement_device_type 'Bruker D8 QUEST'
_diffrn_measurement_method '\f and \w scans'
_diffrn_radiation_type MoK\a
_diffrn_radiation_wavelength 0.71073
_diffrn_reflns_av_R_equivalents 0.0521
_diffrn_reflns_av_unetI/netI 0.0379
_diffrn_reflns_limit_h_max 8
_diffrn_reflns_limit_h_min -8
_diffrn_reflns_limit_k_max 21
_diffrn_reflns_limit_k_min -21
_diffrn_reflns_limit_l_max 17
_diffrn_reflns_limit_l_min -17
_diffrn_reflns_number 29028
_diffrn_reflns_theta_full 25.242
_diffrn_reflns_theta_max 28.312
_diffrn_reflns_theta_min 1.988
_diffrn_source 'fine-focus sealed tube'
_exptl_absorpt_coefficient_mu 0.096
_exptl_absorpt_correction_type none
_exptl_crystal_colour colourless
_exptl_crystal_density_diffrn 1.333
_exptl_crystal_description block
_exptl_crystal_F_000 608
_exptl_crystal_size_max 0.19
_exptl_crystal_size_mid 0.16
_exptl_crystal_size_min 0.12
_refine_diff_density_max 0.235
_refine_diff_density_min -0.181
_refine_ls_extinction_method none
_refine_ls_goodness_of_fit_ref 1.076
_refine_ls_hydrogen_treatment mixed
_refine_ls_matrix_type full
_refine_ls_number_parameters 222
_refine_ls_number_reflns 3533
_refine_ls_number_restraints 0
_refine_ls_restrained_S_all 1.076
_refine_ls_R_factor_all 0.0845
_refine_ls_R_factor_gt 0.0531
_refine_ls_shift/su_max 0.000
_refine_ls_shift/su_mean 0.000
_refine_ls_structure_factor_coef Fsqd
_refine_ls_weighting_details 'w=1/[\s^2^(Fo^2^)+(0.0737P)^2^+0.3634P] where P=(Fo^2^+2Fc^2^)/3'
_refine_ls_weighting_scheme calc
_refine_ls_wR_factor_gt 0.1316
_refine_ls_wR_factor_ref 0.1570
_reflns_number_gt 2474
_reflns_number_total 3533
_reflns_threshold_expression 'I > 2\s(I)'
_cod_data_source_file zo3025sup1.cif
_cod_data_source_block I
_cod_original_sg_symbol_H-M 'P 21/c'
_cod_database_code 2022653
_shelx_space_group_comment
;
The symmetry employed for this shelxl refinement is uniquely defined
by the following loop, which should always be used as a source of
symmetry information in preference to the above space-group names.
They are only intended as comments.
;

loop_
_space_group_symop_operation_xyz
'x, y, z'
'-x, y+1/2, -z+1/2'
'-x, -y, -z'
'x, -y-1/2, z-1/2'

loop_
_atom_site_type_symbol
_atom_site_label
_atom_site_fract_x
_atom_site_fract_y
_atom_site_fract_z
_atom_site_U_iso_or_equiv
_atom_site_adp_type
_atom_site_calc_flag
_atom_site_occupancy
_atom_site_disorder_assembly
_atom_site_disorder_group
O O4 0.54603(18) 0.43051(8) 0.39099(8) 0.0401(3) Uani d 1 . .
O O2 0.8022(2) 0.34966(9) 0.13115(9) 0.0512(4) Uani d 1 . .
O O1 0.8127(2) 0.25647(10) 0.46937(10) 0.0565(4) Uani d 1 . .
O O3 0.2097(2) 0.52048(10) 0.37656(10) 0.0600(4) Uani d 1 . .
N N1 0.8156(2) 0.34236(9) 0.30058(10) 0.0379(4) Uani d 1 . .
C C10 0.5479(3) 0.42134(10) 0.21206(11) 0.0335(4) Uani d 1 . .
C C1 0.9662(3) 0.23909(11) 0.41068(12) 0.0389(4) Uani d 1 . .
C C9 0.7333(3) 0.36847(10) 0.21119(11) 0.0336(4) Uani d 1 . .
C C2 1.1142(3) 0.18170(12) 0.43645(14) 0.0468(5) Uani d 1 . .
H H2 1.113523 0.152916 0.496814 0.056 Uiso calc 1 . .
C C6 1.1226(3) 0.26844(11) 0.25812(13) 0.0378(4) Uani d 1 . .
H H6 1.126253 0.298387 0.198692 0.045 Uiso calc 1 . .
C C7 0.9699(3) 0.28335(10) 0.32024(12) 0.0341(4) Uani d 1 . .
C C3 1.2636(3) 0.16683(12) 0.37283(15) 0.0481(5) Uani d 1 . .
H H3 1.361682 0.127373 0.390549 0.058 Uiso calc 1 . .
C C17 0.4560(3) 0.44714(10) 0.29723(12) 0.0337(4) Uani d 1 . .
C C4 1.2702(3) 0.20979(11) 0.28274(14) 0.0415(4) Uani d 1 . .
C C14 0.2799(3) 0.49493(11) 0.28836(14) 0.0416(4) Uani d 1 . .
C C11 0.4577(3) 0.44351(12) 0.11808(13) 0.0449(5) Uani d 1 . .
H H11 0.516710 0.427138 0.060366 0.054 Uiso calc 1 . .
C C16 0.4293(4) 0.38700(15) 0.46134(16) 0.0499(5) Uani d 1 . .
C C12 0.2843(3) 0.48886(13) 0.11000(15) 0.0530(5) Uani d 1 . .
H H12 0.226723 0.502602 0.046932 0.064 Uiso calc 1 . .
C C13 0.1936(3) 0.51448(12) 0.19444(16) 0.0510(5) Uani d 1 . .
H H13 0.075069 0.544742 0.188104 0.061 Uiso calc 1 . .
C C5 1.4322(4) 0.19196(17) 0.2134(2) 0.0582(6) Uani d 1 . .
C C15 0.0319(4) 0.56845(17) 0.3735(2) 0.0759(7) Uani d 1 . .
H H15A 0.000546 0.581886 0.440568 0.114 Uiso calc 1 . .
H H15B 0.050199 0.619218 0.336892 0.114 Uiso calc 1 . .
H H15C -0.075649 0.536759 0.341149 0.114 Uiso calc 1 . .
H H1A 0.749(3) 0.3585(13) 0.3510(15) 0.046(6) Uiso d 1 . .
H H16A 0.330(5) 0.354(2) 0.431(3) 0.121(12) Uiso d 1 . .
H H16B 0.364(4) 0.426(2) 0.504(2) 0.098(9) Uiso d 1 . .
H H16C 0.523(5) 0.357(2) 0.503(2) 0.104(10) Uiso d 1 . .
H H5A 1.424(4) 0.230(2) 0.156(2) 0.094(9) Uiso d 1 . .
H H5B 1.427(4) 0.1382(19) 0.1910(19) 0.085(9) Uiso d 1 . .
H H5C 1.564(5) 0.194(2) 0.247(2) 0.104(10) Uiso d 1 . .
H H1 0.815(4) 0.2212(17) 0.5191(19) 0.072(7) Uiso d 1 . .

loop_
_atom_site_aniso_label
_atom_site_aniso_U_11
_atom_site_aniso_U_22
_atom_site_aniso_U_33
_atom_site_aniso_U_12
_atom_site_aniso_U_13
_atom_site_aniso_U_23
O4 0.0399(7) 0.0530(7) 0.0272(6) 0.0070(5) 0.0016(5) -0.0028(5)
O2 0.0563(9) 0.0698(9) 0.0284(6) 0.0072(7) 0.0096(6) -0.0054(6)
O1 0.0630(10) 0.0679(10) 0.0409(7) 0.0222(7) 0.0212(7) 0.0189(7)
O3 0.0531(9) 0.0692(10) 0.0578(9) 0.0266(7) 0.0041(7) -0.0082(7)
N1 0.0428(9) 0.0452(8) 0.0265(7) 0.0093(7) 0.0088(6) 0.0008(6)
C10 0.0387(10) 0.0322(8) 0.0294(8) -0.0055(7) -0.0003(7) 0.0023(6)
C1 0.0433(10) 0.0399(9) 0.0340(9) 0.0042(8) 0.0060(7) -0.0002(7)
C9 0.0383(10) 0.0356(9) 0.0273(8) -0.0063(7) 0.0042(7) -0.0013(6)
C2 0.0535(12) 0.0457(10) 0.0408(10) 0.0083(9) 0.0006(9) 0.0060(8)
C6 0.0415(10) 0.0381(9) 0.0343(9) -0.0021(8) 0.0068(7) -0.0035(7)
C7 0.0363(9) 0.0350(8) 0.0311(8) 0.0022(7) 0.0025(7) -0.0026(7)
C3 0.0471(12) 0.0418(10) 0.0548(12) 0.0108(8) -0.0010(9) -0.0018(8)
C17 0.0373(9) 0.0321(8) 0.0311(8) -0.0026(7) -0.0023(7) 0.0006(6)
C4 0.0385(10) 0.0397(9) 0.0468(10) -0.0006(8) 0.0059(8) -0.0110(8)
C14 0.0398(10) 0.0372(9) 0.0473(10) 0.0023(8) -0.0005(8) 0.0007(7)
C11 0.0519(12) 0.0497(11) 0.0325(9) -0.0050(9) -0.0020(8) 0.0059(7)
C16 0.0567(14) 0.0587(13) 0.0353(10) 0.0060(11) 0.0108(9) 0.0051(9)
C12 0.0560(13) 0.0571(12) 0.0434(11) -0.0013(10) -0.0148(9) 0.0139(9)
C13 0.0439(11) 0.0452(11) 0.0621(12) 0.0064(9) -0.0093(9) 0.0081(9)
C5 0.0506(14) 0.0562(14) 0.0700(16) 0.0047(11) 0.0196(12) -0.0106(12)
C15 0.0580(15) 0.0777(16) 0.0920(18) 0.0322(13) 0.0055(13) -0.0112(14)

loop_
_atom_type_symbol
_atom_type_description
_atom_type_scat_dispersion_real
_atom_type_scat_dispersion_imag
_atom_type_scat_source
C C 0.0033 0.0016 'International Tables Vol C Tables 4.2.6.8 and 6.1.1.4'
H H 0.0000 0.0000 'International Tables Vol C Tables 4.2.6.8 and 6.1.1.4'
N N 0.0061 0.0033 'International Tables Vol C Tables 4.2.6.8 and 6.1.1.4'
O O 0.0106 0.0060 'International Tables Vol C Tables 4.2.6.8 and 6.1.1.4'

loop_
_geom_angle_atom_site_label_1
_geom_angle_atom_site_label_2
_geom_angle_atom_site_label_3
_geom_angle_site_symmetry_1
_geom_angle_site_symmetry_3
_geom_angle
_geom_angle_publ_flag
C17 O4 C16 . . 117.55(15) ?
C1 O1 H1 . . 109.6(16) ?
C14 O3 C15 . . 118.59(17) ?
C9 N1 C7 . . 128.45(14) ?
C9 N1 H1A . . 113.3(13) ?
C7 N1 H1A . . 117.4(13) ?
C17 C10 C11 . . 118.08(16) ?
C17 C10 C9 . . 125.78(14) ?
C11 C10 C9 . . 116.09(15) ?
O1 C1 C2 . . 123.39(16) ?
O1 C1 C7 . . 116.95(16) ?
C2 C1 C7 . . 119.67(17) ?
O2 C9 N1 . . 122.70(16) ?
O2 C9 C10 . . 120.26(15) ?
N1 C9 C10 . . 117.03(14) ?
C1 C2 C3 . . 120.14(17) ?
C1 C2 H2 . . 119.9 ?
C3 C2 H2 . . 119.9 ?
C7 C6 C4 . . 121.34(16) ?
C7 C6 H6 . . 119.3 ?
C4 C6 H6 . . 119.3 ?
C6 C7 C1 . . 119.32(16) ?
C6 C7 N1 . . 124.55(15) ?
C1 C7 N1 . . 116.11(15) ?
C2 C3 C4 . . 121.23(17) ?
C2 C3 H3 . . 119.4 ?
C4 C3 H3 . . 119.4 ?
O4 C17 C10 . . 119.73(15) ?
O4 C17 C14 . . 119.57(15) ?
C10 C17 C14 . . 120.55(15) ?
C6 C4 C3 . . 118.30(16) ?
C6 C4 C5 . . 121.09(19) ?
C3 C4 C5 . . 120.61(19) ?
O3 C14 C13 . . 124.85(17) ?
O3 C14 C17 . . 115.39(15) ?
C13 C14 C17 . . 119.74(17) ?
C12 C11 C10 . . 121.04(18) ?
C12 C11 H11 . . 119.5 ?
C10 C11 H11 . . 119.5 ?
O4 C16 H16A . . 113(2) ?
O4 C16 H16B . . 110.9(17) ?
H16A C16 H16B . . 107(3) ?
O4 C16 H16C . . 105.4(19) ?
H16A C16 H16C . . 114(3) ?
H16B C16 H16C . . 107(2) ?
C11 C12 C13 . . 120.82(17) ?
C11 C12 H12 . . 119.6 ?
C13 C12 H12 . . 119.6 ?
C12 C13 C14 . . 119.75(18) ?
C12 C13 H13 . . 120.1 ?
C14 C13 H13 . . 120.1 ?
C4 C5 H5A . . 111.1(16) ?
C4 C5 H5B . . 111.6(17) ?
H5A C5 H5B . . 109(2) ?
C4 C5 H5C . . 112.7(18) ?
H5A C5 H5C . . 111(2) ?
H5B C5 H5C . . 101(2) ?
O3 C15 H15A . . 109.5 ?
O3 C15 H15B . . 109.5 ?
H15A C15 H15B . . 109.5 ?
O3 C15 H15C . . 109.5 ?
H15A C15 H15C . . 109.5 ?
H15B C15 H15C . . 109.5 ?

loop_
_geom_bond_atom_site_label_1
_geom_bond_atom_site_label_2
_geom_bond_site_symmetry_2
_geom_bond_distance
_geom_bond_publ_flag
O4 C17 . 1.3804(19) ?
O4 C16 . 1.445(2) ?
O2 C9 . 1.2336(19) ?
O1 C1 . 1.367(2) ?
O1 H1 . 0.87(3) ?
O3 C14 . 1.364(2) ?
O3 C15 . 1.417(2) ?
N1 C9 . 1.349(2) ?
N1 C7 . 1.411(2) ?
N1 H1A . 0.87(2) ?
C10 C17 . 1.396(2) ?
C10 C11 . 1.403(2) ?
C10 C9 . 1.505(2) ?
C1 C2 . 1.378(3) ?
C1 C7 . 1.404(2) ?
C2 C3 . 1.381(3) ?
C2 H2 . 0.9300 ?
C6 C7 . 1.385(2) ?
C6 C4 . 1.386(3) ?
C6 H6 . 0.9300 ?
C3 C4 . 1.391(3) ?
C3 H3 . 0.9300 ?
C17 C14 . 1.405(2) ?
C4 C5 . 1.505(3) ?
C14 C13 . 1.383(3) ?
C11 C12 . 1.369(3) ?
C11 H11 . 0.9300 ?
C16 H16A . 0.92(4) ?
C16 H16B . 0.97(3) ?
C16 H16C . 0.95(3) ?
C12 C13 . 1.383(3) ?
C12 H12 . 0.9300 ?
C13 H13 . 0.9300 ?
C5 H5A . 0.97(3) ?
C5 H5B . 0.91(3) ?
C5 H5C . 0.97(3) ?
C15 H15A . 0.9600 ?
C15 H15B . 0.9600 ?
C15 H15C . 0.9600 ?

loop_
_geom_hbond_atom_site_label_D
_geom_hbond_atom_site_label_H
_geom_hbond_atom_site_label_A
_geom_hbond_site_symmetry_A
_geom_hbond_distance_DH
_geom_hbond_distance_HA
_geom_hbond_distance_DA
_geom_hbond_angle_DHA
_geom_hbond_publ_flag
O1 H1 O2 4_566 0.87(3) 1.89(3) 2.7548(19) 175(2) yes
N1 H1A O1 . 0.87(2) 2.29(2) 2.6447(19) 104.1(15) yes
N1 H1A O4 . 0.87(2) 1.89(2) 2.6510(19) 144.7(18) yes
C6 H6 O2 . 0.93 2.44 2.948(2) 114.5 yes
C11 H11 O2 . 0.93 2.42 2.751(2) 101.0 yes
C16 H16B O3 . 0.97(3) 2.45(3) 2.788(3) 100.2(19) yes

loop_
_geom_torsion_atom_site_label_1
_geom_torsion_atom_site_label_2
_geom_torsion_atom_site_label_3
_geom_torsion_atom_site_label_4
_geom_torsion_site_symmetry_1
_geom_torsion_site_symmetry_2
_geom_torsion_site_symmetry_3
_geom_torsion_site_symmetry_4
_geom_torsion
_geom_torsion_publ_flag
C7 N1 C9 O2 . . . . -8.8(3) ?
C7 N1 C9 C10 . . . . 170.08(16) ?
C17 C10 C9 O2 . . . . -179.66(16) ?
C11 C10 C9 O2 . . . . 2.7(2) ?
C17 C10 C9 N1 . . . . 1.4(2) ?
C11 C10 C9 N1 . . . . -176.22(15) ?
O1 C1 C2 C3 . . . . 179.38(18) ?
C7 C1 C2 C3 . . . . -1.1(3) ?
C4 C6 C7 C1 . . . . 1.0(3) ?
C4 C6 C7 N1 . . . . 179.51(17) ?
O1 C1 C7 C6 . . . . 179.71(16) ?
C2 C1 C7 C6 . . . . 0.1(3) ?
O1 C1 C7 N1 . . . . 1.1(2) ?
C2 C1 C7 N1 . . . . -178.53(17) ?
C9 N1 C7 C6 . . . . 30.2(3) ?
C9 N1 C7 C1 . . . . -151.24(18) ?
C1 C2 C3 C4 . . . . 0.9(3) ?
C16 O4 C17 C10 . . . . -125.94(18) ?
C16 O4 C17 C14 . . . . 58.5(2) ?
C11 C10 C17 O4 . . . . -176.44(15) ?
C9 C10 C17 O4 . . . . 6.0(2) ?
C11 C10 C17 C14 . . . . -0.9(2) ?
C9 C10 C17 C14 . . . . -178.47(15) ?
C7 C6 C4 C3 . . . . -1.1(3) ?
C7 C6 C4 C5 . . . . 178.10(18) ?
C2 C3 C4 C6 . . . . 0.2(3) ?
C2 C3 C4 C5 . . . . -179.1(2) ?
C15 O3 C14 C13 . . . . 2.1(3) ?
C15 O3 C14 C17 . . . . -179.56(19) ?
O4 C17 C14 O3 . . . . -1.0(2) ?
C10 C17 C14 O3 . . . . -176.52(15) ?
O4 C17 C14 C13 . . . . 177.48(16) ?
C10 C17 C14 C13 . . . . 1.9(3) ?
C17 C10 C11 C12 . . . . -0.2(3) ?
C9 C10 C11 C12 . . . . 177.57(17) ?
C10 C11 C12 C13 . . . . 0.3(3) ?
C11 C12 C13 C14 . . . . 0.7(3) ?
O3 C14 C13 C12 . . . . 176.47(18) ?
C17 C14 C13 C12 . . . . -1.8(3) ?

_cod_database_fobs_code 2022653
